data_2232689
loop_
_publ_author_name
'Asiri, Abdullah M.'
'Al-Youbi, Abdulrahman O.'
'Khan, Salman A.'
'Tahir, M. Nawaz'

_publ_section_title
;
 (2<i>E</i>)-1-(2,5-Dimethylthiophen-3-yl)-3-(3-nitrophenyl)prop-2-en-1-one
;
_journal_issue 12
_journal_name_full 'Acta Crystallographica Section E'
_journal_page_first o3333
_journal_paper_doi 10.1107/S1600536811047933
_journal_volume 67
_journal_year 2011
_chemical_formula_iupac 'C15 H13 N O3 S'
_chemical_formula_moiety 'C15 H13 N O3 S'
_chemical_formula_sum 'C15 H13 N O3 S'
_chemical_formula_weight 287.32
_chemical_name_systematic
;
(2<i>E</i>)-1-(2,5-Dimethylthiophen-3-yl)-3-(3-nitrophenyl)prop-2-en-1-one
;
_space_group_IT_number 14
_symmetry_cell_setting monoclinic
_symmetry_space_group_name_Hall '-P 2ybc'
_symmetry_space_group_name_H-M 'P 1 21/c 1'
_atom_sites_solution_hydrogens geom
_atom_sites_solution_primary direct
_atom_sites_solution_secondary difmap
_audit_creation_method SHELXL-97
_cell_angle_alpha 90
_cell_angle_beta 96.997(3)
_cell_angle_gamma 90
_cell_formula_units_Z 4
_cell_length_a 7.3802(5)
_cell_length_b 13.7973(9)
_cell_length_c 13.4638(8)
_cell_measurement_reflns_used 1493
_cell_measurement_temperature 296(2)
_cell_measurement_theta_max 25.25
_cell_measurement_theta_min 2.12
_cell_volume 1360.77(15)
_computing_cell_refinement 'SAINT (Bruker, 2009)'
_computing_data_collection 'APEX2 (Bruker, 2009)'
_computing_data_reduction 'SAINT  (Bruker, 2009)'
_computing_molecular_graphics 'ORTEP-3 for Windows (Farrugia, 1997) and PLATON (Spek, 2009)'
_computing_publication_material
;
WinGX (Farrugia, 1999) and PLATON (Spek, 2009)
;
_computing_structure_refinement 'SHELXL97 (Sheldrick, 2008)'
_computing_structure_solution 'SHELXS97 (Sheldrick, 2008)'
_diffrn_ambient_temperature 296(2)
_diffrn_detector_area_resol_mean 8.10
_diffrn_measured_fraction_theta_full 0.999
_diffrn_measured_fraction_theta_max 0.999
_diffrn_measurement_device_type 'Bruker KAPPA APEXII CCD'
_diffrn_measurement_method \w
_diffrn_radiation_monochromator graphite
_diffrn_radiation_source 'fine-focus sealed tube'
_diffrn_radiation_type MoK\a
_diffrn_radiation_wavelength 0.71073
_diffrn_reflns_av_R_equivalents 0.0505
_diffrn_reflns_av_sigmaI/netI 0.0524
_diffrn_reflns_limit_h_max 8
_diffrn_reflns_limit_h_min -8
_diffrn_reflns_limit_k_max 16
_diffrn_reflns_limit_k_min -13
_diffrn_reflns_limit_l_max 16
_diffrn_reflns_limit_l_min -16
_diffrn_reflns_number 10732
_diffrn_reflns_theta_full 25.25
_diffrn_reflns_theta_max 25.25
_diffrn_reflns_theta_min 2.12
_diffrn_standards_number 0
_exptl_absorpt_coefficient_mu 0.244
_exptl_absorpt_correction_T_max 0.955
_exptl_absorpt_correction_T_min 0.945
_exptl_absorpt_correction_type multi-scan
_exptl_absorpt_process_details '(SADABS; Bruker, 2005)'
_exptl_crystal_colour yellow
_exptl_crystal_density_diffrn 1.402
_exptl_crystal_density_method 'not measured'
_exptl_crystal_description prism
_exptl_crystal_F_000 600
_exptl_crystal_size_max 0.25
_exptl_crystal_size_mid 0.22
_exptl_crystal_size_min 0.20
_refine_diff_density_max 0.173
_refine_diff_density_min -0.251
_refine_ls_goodness_of_fit_ref 1.030
_refine_ls_hydrogen_treatment constr
_refine_ls_matrix_type full
_refine_ls_number_parameters 183
_refine_ls_number_reflns 2466
_refine_ls_number_restraints 0
_refine_ls_restrained_S_all 1.030
_refine_ls_R_factor_all 0.0920
_refine_ls_R_factor_gt 0.0470
_refine_ls_shift/su_max 0.000
_refine_ls_shift/su_mean 0.000
_refine_ls_structure_factor_coef Fsqd
_refine_ls_weighting_details 'calc w=1/[\s^2^(Fo^2^)+(0.0498P)^2^+0.0228P] where P=(Fo^2^+2Fc^2^)/3'
_refine_ls_weighting_scheme calc
_refine_ls_wR_factor_gt 0.1006
_refine_ls_wR_factor_ref 0.1167
_reflns_number_gt 1493
_reflns_number_total 2466
_reflns_threshold_expression I>2\s(I)
_cod_data_source_file gk2432.cif
_cod_data_source_block I
_cod_original_sg_symbol_H-M 'P 21/c'
_cod_database_code 2232689
_cod_database_fobs_code 2232689

loop_
_symmetry_equiv_pos_site_id
_symmetry_equiv_pos_as_xyz
1 x,y,z
2 -x,1/2+y,1/2-z
3 -x,-y,-z
4 x,1/2-y,1/2+z

loop_
_atom_site_aniso_label
_atom_site_aniso_U_11
_atom_site_aniso_U_22
_atom_site_aniso_U_33
_atom_site_aniso_U_12
_atom_site_aniso_U_13
_atom_site_aniso_U_23
S1 0.0670(5) 0.0373(4) 0.0511(4) 0.0052(4) 0.0043(3) 0.0067(3)
O1 0.132(2) 0.0787(18) 0.0482(13) 0.0074(15) -0.0048(13) -0.0029(13)
O2 0.120(2) 0.0730(16) 0.0699(16) 0.0207(15) -0.0078(14) 0.0294(13)
O3 0.1077(17) 0.0512(13) 0.0544(12) -0.0006(12) -0.0302(12) 0.0031(10)
N1 0.0710(17) 0.0627(19) 0.0483(16) 0.0049(15) 0.0073(12) 0.0161(15)
C1 0.0439(16) 0.0344(15) 0.0453(15) -0.0035(13) 0.0037(12) 0.0001(13)
C2 0.0515(17) 0.0361(16) 0.0420(15) 0.0013(13) 0.0067(12) -0.0021(13)
C3 0.0471(17) 0.0411(17) 0.0445(15) -0.0004(14) 0.0036(12) 0.0072(14)
C4 0.067(2) 0.0354(17) 0.069(2) 0.0034(15) 0.0018(16) 0.0096(16)
C5 0.079(2) 0.0352(17) 0.068(2) -0.0013(16) -0.0044(17) -0.0073(15)
C6 0.0605(19) 0.0453(18) 0.0500(16) -0.0025(15) -0.0066(14) -0.0031(15)
C7 0.0500(17) 0.0423(18) 0.0429(16) -0.0023(14) -0.0016(12) 0.0036(13)
C8 0.0639(19) 0.0420(18) 0.0384(15) 0.0004(14) -0.0047(13) 0.0029(13)
C9 0.0582(18) 0.0476(18) 0.0396(15) 0.0023(14) -0.0015(14) 0.0062(14)
C10 0.0518(17) 0.0342(16) 0.0382(14) 0.0054(12) -0.0003(12) 0.0064(12)
C11 0.0500(17) 0.0415(16) 0.0396(14) 0.0085(13) 0.0038(12) 0.0040(13)
C12 0.084(2) 0.0536(19) 0.0449(16) 0.0124(16) -0.0011(15) 0.0121(14)
C13 0.0527(17) 0.0402(17) 0.0376(15) 0.0000(13) 0.0006(12) 0.0106(12)
C14 0.0451(16) 0.0408(17) 0.0432(15) 0.0011(13) 0.0023(12) 0.0023(13)
C15 0.073(2) 0.0519(19) 0.0524(17) -0.0011(16) 0.0008(15) -0.0062(14)

loop_
_atom_site_type_symbol
_atom_site_label
_atom_site_fract_x
_atom_site_fract_y
_atom_site_fract_z
_atom_site_U_iso_or_equiv
_atom_site_thermal_displace_type
_atom_site_occupancy
_atom_site_disorder_group
S S1 0.21173(10) 0.46796(5) 0.18440(5) 0.0520(3) Uani 1.000 -16
O O1 0.4422(3) -0.10573(18) 0.51656(15) 0.0876(10) Uani 1.000 -16
O O2 0.5017(3) -0.25617(17) 0.49723(15) 0.0892(10) Uani 1.000 -16
O O3 0.0404(3) 0.17111(14) 0.06130(14) 0.0744(8) Uani 1.000 -16
N N1 0.4392(3) -0.1786(2) 0.46575(18) 0.0607(10) Uani 1.000 -16
C C1 0.2331(3) -0.07879(19) 0.22025(18) 0.0413(9) Uani 1.000 -16
C C2 0.3105(3) -0.08450(19) 0.32014(17) 0.0431(9) Uani 1.000 -16
C C3 0.3587(3) -0.17332(19) 0.36030(18) 0.0444(9) Uani 1.000 -16
C C4 0.3343(4) -0.2574(2) 0.3066(2) 0.0577(11) Uani 1.000 -16
C C5 0.2586(4) -0.2528(2) 0.2088(2) 0.0618(11) Uani 1.000 -16
C C6 0.2074(4) -0.1642(2) 0.1663(2) 0.0530(10) Uani 1.000 -16
C C7 0.1775(3) 0.01281(19) 0.17143(19) 0.0457(10) Uani 1.000 -16
C C8 0.2028(4) 0.10257(19) 0.20395(18) 0.0490(10) Uani 1.000 -16
C C9 0.1319(4) 0.1860(2) 0.14180(18) 0.0491(10) Uani 1.000 -16
C C10 0.1748(3) 0.28475(18) 0.17826(18) 0.0419(9) Uani 1.000 -16
C C11 0.1514(3) 0.36459(18) 0.11758(18) 0.0438(9) Uani 1.000 -16
C C12 0.0882(4) 0.3718(2) 0.00750(18) 0.0616(11) Uani 1.000 -16
C C13 0.2414(3) 0.31061(19) 0.27906(17) 0.0439(9) Uani 1.000 -16
C C14 0.2659(3) 0.40587(19) 0.29503(17) 0.0433(9) Uani 1.000 -16
C C15 0.3299(4) 0.4582(2) 0.39024(19) 0.0597(11) Uani 1.000 -16
H H2 0.32910 -0.02870 0.35879 0.0517 Uiso 1.000 -16
H H4 0.36845 -0.31670 0.33608 0.0691 Uiso 1.000 -16
H H5 0.24165 -0.30911 0.17094 0.0742 Uiso 1.000 -16
H H6 0.15459 -0.16188 0.10004 0.0636 Uiso 1.000 -16
H H7 0.11464 0.00698 0.10753 0.0548 Uiso 1.000 -16
H H8 0.26607 0.11362 0.26696 0.0588 Uiso 1.000 -16
H H12A -0.04283 0.37068 -0.00322 0.0925 Uiso 1.000 -16
H H12B 0.13538 0.31800 -0.02658 0.0925 Uiso 1.000 -16
H H12C 0.13152 0.43128 -0.01806 0.0925 Uiso 1.000 -16
H H13 0.26568 0.26483 0.32962 0.0527 Uiso 1.000 -16
H H15A 0.45201 0.48132 0.38808 0.0894 Uiso 1.000 -16
H H15B 0.32800 0.41479 0.44581 0.0894 Uiso 1.000 -16
H H15C 0.25052 0.51215 0.39790 0.0894 Uiso 1.000 -16

loop_
_atom_type_symbol
_atom_type_description
_atom_type_scat_dispersion_real
_atom_type_scat_dispersion_imag
_atom_type_scat_source
C C 0.0033 0.0016 'International Tables Vol C Tables 4.2.6.8 and 6.1.1.4'
H H 0.0000 0.0000 'International Tables Vol C Tables 4.2.6.8 and 6.1.1.4'
N N 0.0061 0.0033 'International Tables Vol C Tables 4.2.6.8 and 6.1.1.4'
O O 0.0106 0.0060 'International Tables Vol C Tables 4.2.6.8 and 6.1.1.4'
S S 0.1246 0.1234 'International Tables Vol C Tables 4.2.6.8 and 6.1.1.4'

loop_
_geom_angle_atom_site_label_1
_geom_angle_atom_site_label_2
_geom_angle_atom_site_label_3
_geom_angle
_geom_angle_publ_flag
C11 S1 C14 93.33(12) no
O1 N1 O2 123.4(2) no
O1 N1 C3 118.7(2) no
O2 N1 C3 118.0(2) no
C2 C1 C6 118.1(2) no
C2 C1 C7 122.8(2) no
C6 C1 C7 119.2(2) no
C1 C2 C3 119.1(2) no
N1 C3 C2 118.7(2) no
N1 C3 C4 118.7(2) no
C2 C3 C4 122.7(2) no
C3 C4 C5 118.8(3) no
C4 C5 C6 119.9(3) no
C1 C6 C5 121.5(2) no
C1 C7 C8 130.0(2) no
C7 C8 C9 121.1(2) no
O3 C9 C8 119.3(2) no
O3 C9 C10 121.7(2) no
C8 C9 C10 119.0(2) no
C9 C10 C11 122.7(2) no
C9 C10 C13 125.7(2) no
C11 C10 C13 111.7(2) no
S1 C11 C10 110.48(18) no
S1 C11 C12 119.47(19) no
C10 C11 C12 130.0(2) no
C10 C13 C14 114.9(2) no
S1 C14 C13 109.66(18) no
S1 C14 C15 121.10(19) no
C13 C14 C15 129.3(2) no
C1 C2 H2 120.00 no
C3 C2 H2 120.00 no
C3 C4 H4 121.00 no
C5 C4 H4 121.00 no
C4 C5 H5 120.00 no
C6 C5 H5 120.00 no
C1 C6 H6 119.00 no
C5 C6 H6 119.00 no
C1 C7 H7 115.00 no
C8 C7 H7 115.00 no
C7 C8 H8 119.00 no
C9 C8 H8 119.00 no
C11 C12 H12A 109.00 no
C11 C12 H12B 109.00 no
C11 C12 H12C 109.00 no
H12A C12 H12B 109.00 no
H12A C12 H12C 109.00 no
H12B C12 H12C 109.00 no
C10 C13 H13 123.00 no
C14 C13 H13 123.00 no
C14 C15 H15A 110.00 no
C14 C15 H15B 109.00 no
C14 C15 H15C 109.00 no
H15A C15 H15B 110.00 no
H15A C15 H15C 109.00 no
H15B C15 H15C 109.00 no

loop_
_geom_bond_atom_site_label_1
_geom_bond_atom_site_label_2
_geom_bond_distance
_geom_bond_publ_flag
S1 C11 1.716(3) no
S1 C14 1.723(2) no
O1 N1 1.215(4) no
O2 N1 1.221(4) no
O3 C9 1.223(3) no
N1 C3 1.473(3) no
C1 C2 1.398(3) no
C1 C6 1.385(4) no
C1 C7 1.460(4) no
C2 C3 1.369(4) no
C3 C4 1.367(4) no
C4 C5 1.368(4) no
C5 C6 1.383(4) no
C7 C8 1.319(4) no
C8 C9 1.481(4) no
C9 C10 1.470(4) no
C10 C11 1.370(3) no
C10 C13 1.431(3) no
C11 C12 1.502(3) no
C13 C14 1.341(4) no
C14 C15 1.497(4) no
C2 H2 0.9300 no
C4 H4 0.9300 no
C5 H5 0.9300 no
C6 H6 0.9300 no
C7 H7 0.9300 no
C8 H8 0.9300 no
C12 H12A 0.9600 no
C12 H12B 0.9600 no
C12 H12C 0.9600 no
C13 H13 0.9300 no
C15 H15A 0.9600 no
C15 H15B 0.9600 no
C15 H15C 0.9600 no

loop_
_geom_hbond_atom_site_label_D
_geom_hbond_atom_site_label_H
_geom_hbond_atom_site_label_A
_geom_hbond_site_symmetry_A
_geom_hbond_distance_DH
_geom_hbond_distance_HA
_geom_hbond_distance_DA
_geom_hbond_angle_DHA
_geom_hbond_publ_flag
C6 H6 O3 3_555 0.93 2.46 3.373(3) 168 yes
C15 H15B O2 3_656 0.96 2.59 3.339(4) 135 yes

loop_
_geom_torsion_atom_site_label_1
_geom_torsion_atom_site_label_2
_geom_torsion_atom_site_label_3
_geom_torsion_atom_site_label_4
_geom_torsion
_geom_torsion_publ_flag
C14 S1 C11 C10 -0.85(19) no
C14 S1 C11 C12 -179.6(2) no
C11 S1 C14 C13 1.22(19) no
C11 S1 C14 C15 -178.9(2) no
O1 N1 C3 C2 7.8(3) no
O1 N1 C3 C4 -171.9(2) no
O2 N1 C3 C2 -171.3(2) no
O2 N1 C3 C4 9.0(3) no
C6 C1 C2 C3 0.5(3) no
C7 C1 C2 C3 179.9(2) no
C2 C1 C6 C5 -0.9(4) no
C7 C1 C6 C5 179.6(2) no
C2 C1 C7 C8 7.4(4) no
C6 C1 C7 C8 -173.2(3) no
C1 C2 C3 N1 -179.7(2) no
C1 C2 C3 C4 0.0(4) no
N1 C3 C4 C5 179.6(2) no
C2 C3 C4 C5 0.0(4) no
C3 C4 C5 C6 -0.4(4) no
C4 C5 C6 C1 0.9(4) no
C1 C7 C8 C9 -179.2(2) no
C7 C8 C9 O3 3.8(4) no
C7 C8 C9 C10 -175.7(2) no
O3 C9 C10 C11 -14.6(4) no
O3 C9 C10 C13 164.2(3) no
C8 C9 C10 C11 164.9(2) no
C8 C9 C10 C13 -16.3(4) no
C9 C10 C11 S1 179.2(2) no
C9 C10 C11 C12 -2.3(4) no
C13 C10 C11 S1 0.3(2) no
C13 C10 C11 C12 178.8(2) no
C9 C10 C13 C14 -178.2(2) no
C11 C10 C13 C14 0.7(3) no
C10 C13 C14 S1 -1.3(3) no
C10 C13 C14 C15 178.9(2) no

loop_
_cod_related_entry_id
_cod_related_entry_database
_cod_related_entry_code
1 ChemSpider 6279233
